data_7241252
loop_
_publ_author_name
'Tay, Hui Min'
'Hua, Carol'

_publ_section_title
;
 Co(II) coordination polymers constructed from a bent chiral linker:
 influencing framework topology using co-ligands
;
_journal_name_full CrystEngComm
_journal_paper_doi 10.1039/D0CE01172J
_journal_year 2020
_chemical_absolute_configuration rmad
_chemical_formula_moiety 'C68 H60 Co2 N8 O12, C3 H7 N O'
_chemical_formula_sum 'C71 H67 Co2 N9 O13'
_chemical_formula_weight 1372.19
_space_group_crystal_system triclinic
_space_group_IT_number 1
_space_group_name_Hall 'P 1'
_space_group_name_H-M_alt 'P 1'
_atom_sites_solution_hydrogens geom
_atom_sites_solution_primary dual
_audit_creation_date 2020-04-02
_audit_creation_method
;
Olex2 1.3
(compiled 2020.02.04 svn.rd84adfe8 for OlexSys, GUI svn.r6032)
;
_audit_update_record
;
2020-08-10 deposited with the CCDC.	2020-09-14 downloaded from the CCDC.
;
_cell_angle_alpha 85.6720(10)
_cell_angle_beta 82.6900(10)
_cell_angle_gamma 83.4170(10)
_cell_formula_units_Z 1
_cell_length_a 9.2097(2)
_cell_length_b 11.18360(10)
_cell_length_c 17.09640(10)
_cell_measurement_reflns_used 29081
_cell_measurement_temperature 100(2)
_cell_measurement_theta_max 76.8980
_cell_measurement_theta_min 3.9650
_cell_volume 1731.75(4)
_computing_cell_refinement 'CrysAlisPro 1.171.40.36a (Rigaku OD, 2018)'
_computing_data_collection 'CrysAlisPro 1.171.40.36a (Rigaku OD, 2018)'
_computing_data_reduction 'CrysAlisPro 1.171.40.36a (Rigaku OD, 2018)'
_computing_molecular_graphics 'Olex2 1.3 (Dolomanov et al., 2009)'
_computing_publication_material 'Olex2 1.3 (Dolomanov et al., 2009)'
_computing_structure_refinement 'XL  (Sheldrick, 2008)'
_computing_structure_solution 'SHELXT 2018/2 (Sheldrick, 2018)'
_diffrn_ambient_temperature 100(2)
_diffrn_detector_area_resol_mean 10.0000
_diffrn_measured_fraction_theta_full 1.000
_diffrn_measured_fraction_theta_max 0.972
_diffrn_measurement_device 'four-circle diffractometer'
_diffrn_measurement_device_type 'XtaLAB Synergy, Dualflex, HyPix'
_diffrn_measurement_method '\w scans'
_diffrn_radiation_monochromator mirror
_diffrn_radiation_type CuK\a
_diffrn_radiation_wavelength 1.54178
_diffrn_reflns_av_R_equivalents 0.0471
_diffrn_reflns_av_unetI/netI 0.0324
_diffrn_reflns_Laue_measured_fraction_full 1.000
_diffrn_reflns_Laue_measured_fraction_max 0.972
_diffrn_reflns_limit_h_max 11
_diffrn_reflns_limit_h_min -11
_diffrn_reflns_limit_k_max 13
_diffrn_reflns_limit_k_min -14
_diffrn_reflns_limit_l_max 21
_diffrn_reflns_limit_l_min -21
_diffrn_reflns_number 52918
_diffrn_reflns_point_group_measured_fraction_full 0.975
_diffrn_reflns_point_group_measured_fraction_max 0.921
_diffrn_reflns_theta_full 67.679
_diffrn_reflns_theta_max 77.609
_diffrn_reflns_theta_min 2.611
_diffrn_source 'micro-focus sealed X-ray tube'
_diffrn_standards_number 0
_exptl_absorpt_coefficient_mu 4.316
_exptl_absorpt_correction_T_max 1.00000
_exptl_absorpt_correction_T_min 0.61401
_exptl_absorpt_correction_type multi-scan
_exptl_absorpt_process_details
;
CrysAlisPro 1.171.40.36a (Rigaku Oxford Diffraction, 2018)
Empirical absorption correction using spherical harmonics,
 implemented in SCALE3 ABSPACK scaling algorithm.
;
_exptl_crystal_colour pink
_exptl_crystal_density_diffrn 1.316
_exptl_crystal_description block
_exptl_crystal_F_000 714
_exptl_crystal_size_max 0.2
_exptl_crystal_size_mid 0.15
_exptl_crystal_size_min 0.12
_refine_diff_density_max 1.373
_refine_diff_density_min -0.444
_refine_diff_density_rms 0.075
_refine_ls_abs_structure_details
;
 Classical Flack method preferred over Parsons because s.u. lower.
;
_refine_ls_abs_structure_Flack 0.008(4)
_refine_ls_extinction_method none
_refine_ls_goodness_of_fit_ref 1.080
_refine_ls_hydrogen_treatment constr
_refine_ls_matrix_type full
_refine_ls_number_parameters 860
_refine_ls_number_reflns 13600
_refine_ls_number_restraints 3
_refine_ls_restrained_S_all 1.080
_refine_ls_R_factor_all 0.0723
_refine_ls_R_factor_gt 0.0685
_refine_ls_shift/su_max 0.002
_refine_ls_shift/su_mean 0.001
_refine_ls_structure_factor_coef Fsqd
_refine_ls_weighting_details 'w=1/[\s^2^(Fo^2^)+(0.1210P)^2^+1.4104P] where P=(Fo^2^+2Fc^2^)/3'
_refine_ls_weighting_scheme calc
_refine_ls_wR_factor_gt 0.1871
_refine_ls_wR_factor_ref 0.1913
_reflns_Friedel_coverage 0.896
_reflns_Friedel_fraction_full 0.950
_reflns_Friedel_fraction_max 0.871
_reflns_number_gt 12608
_reflns_number_total 13600
_reflns_threshold_expression 'I > 2\s(I)'
_cod_data_source_file d0ce01172j2.cif
_cod_data_source_block compound_2_R
_cod_database_code 7241252
_shelx_shelxl_version_number 2018/3
_shelx_space_group_comment
;
The symmetry employed for this shelxl refinement is uniquely defined
by the following loop, which should always be used as a source of
symmetry information in preference to the above space-group names.
They are only intended as comments.
;
_olex2_refinement_description
;
1. Fixed Uiso
 At 1.2 times of:
  All C(H) groups, All C(H,H) groups, All N(H) groups
 At 1.5 times of:
  All C(H,H,H) groups
2. Uiso/Uaniso restraints and constraints
Uanis(C4) = Uanis(C0AA) = Uanis(C19) = Uanis(C1AA) = Uanis(C02C) = Uanis(C02B)
= Uanis(C01Q) = Uanis(C023)
Uanis(C02L) = Uanis(C02K) = Uanis(C6) = Uanis(C02J) = Uanis(C025) = Uanis(C01T)
Uanis(C2) = Uanis(C1) = Uanis(C9) = Uanis(C5) = Uanis(C3) = Uanis(C2AA)
Uanis(C13) = Uanis(C7AA) = Uanis(C9AA) = Uanis(C10) = Uanis(C0BA) = Uanis(C20)
Uanis(C01K) = Uanis(C02G) = Uanis(C022) = Uanis(C01P) = Uanis(C013) =
Uanis(C00Z)
Uanis(C02F) = Uanis(C12) = Uanis(C8)
Uanis(C3AA) = Uanis(C5AA) = Uanis(C01F)
Uanis(C10) = Uanis(C00S)
Uanis(C4AA) = Uanis(N1) = Uanis(N01L) = Uanis(C02H) = Uanis(C020) = Uanis(C7) =
Uanis(C01I) = Uanis(C3AA) = Uanis(C01Y) = Uanis(C5AA) = Uanis(C01F) =
Uanis(C016) = Uanis(C029) = Uanis(C14)
3. Others
 Sof(C01Q)=Sof(H01Q)=Sof(C023)=Sof(H023)=Sof(C02B)=Sof(H02G)=Sof(C02C)=
 Sof(H02H)=1-FVAR(1)
 Sof(C4)=Sof(H4)=Sof(C0AA)=Sof(H0AA)=Sof(C19)=Sof(H19)=Sof(C1AA)=Sof(H1AA)=
 FVAR(1)
 Sof(C00Z)=Sof(H00Z)=Sof(C013)=Sof(H013)=Sof(C01I)=Sof(H01I)=Sof(O01J)=
 Sof(C01K)=Sof(N01L)=Sof(H01L)=Sof(C01P)=Sof(C01T)=Sof(H01T)=Sof(C01Y)=
 Sof(H01Y)=Sof(C020)=Sof(C022)=Sof(H022)=Sof(C025)=Sof(H02C)=Sof(H02D)=
 Sof(C029)=Sof(H029)=Sof(O02A)=Sof(C02D)=Sof(C02G)=Sof(H02K)=Sof(C02H)=
 Sof(N02I)=Sof(H02L)=Sof(C02J)=Sof(H02M)=Sof(H02N)=Sof(C02K)=Sof(H02O)=
 Sof(H02P)=Sof(C02L)=Sof(H02Q)=Sof(C6)=Sof(H6A)=Sof(H6B)=1-FVAR(2)
 Sof(C1)=Sof(H1A)=Sof(H1B)=Sof(C2)=Sof(H2)=Sof(C3)=Sof(H3A)=Sof(H3B)=Sof(C2AA)=
 Sof(H2AA)=Sof(C5)=Sof(H5A)=Sof(H5B)=Sof(C9)=Sof(H9A)=Sof(H9B)=Sof(C3AA)=
 Sof(H3AA)=Sof(C7)=Sof(C14)=Sof(H14)=Sof(N1)=Sof(H1)=Sof(O2)=Sof(C4AA)=Sof(O1)=
 Sof(N2)=Sof(H2A)=Sof(C7AA)=Sof(H7AA)=Sof(C10)=Sof(C6AA)=Sof(C13)=Sof(C20)=
 Sof(H20)=Sof(C0BA)=Sof(H0BA)=Sof(C9AA)=Sof(H9AA)=Sof(C5AA)=Sof(H5AA)=FVAR(2)
 Fixed Sof: O00H(0.5) O00O(0.5) O0AA(0.5) O1AA(0.5)
4.a Ternary CH refined with riding coordinates:
 C01A(H01A), C01O(H01O), C01T(H01T), C02L(H02Q), C2(H2), C2AA(H2AA)
4.b Secondary CH2 refined with riding coordinates:
 C01H(H01D,H01F), C024(H02A,H02B), C025(H02C,H02D), C027(H02E,H02F), C02E(H02I,
 H02J), C02J(H02M,H02N), C02K(H02O,H02P), C6(H6A,H6B), C1(H1A,H1B), C3(H3A,H3B),
  C5(H5A,H5B), C9(H9A,H9B)
4.c Aromatic/amide H refined with riding coordinates:
 N008(H008), C00C(H00C), C00E(H00E), C00G(H00G), C00J(H00J), C00K(H00K),
 C00M(H00M), C00N(H00N), C00Q(H00Q), N00R(H00R), C00V(H00V), C00X(H00X),
 C00Y(H00Y), C00Z(H00Z), C012(H012), C013(H013), C014(H014), C016(H016),
 C017(H017), C018(H018), C019(H019), C01B(H01B), C01C(H01C), C01E(H01E),
 C01G(H01G), C01I(H01I), N01L(H01L), C01Q(H01Q), C01R(H01R), C01U(H01U),
 C01Y(H01Y), C01Z(H01Z), C022(H022), C023(H023), C028(H028), C029(H029),
 C02B(H02G), C02C(H02H), C02F(H02R), C02G(H02K), N02I(H02L), C4(H4), C0AA(H0AA),
  C19(H19), C1AA(H1AA), C3AA(H3AA), C14(H14), N1(H1), N2(H2A), C7AA(H7AA),
 C20(H20), C0BA(H0BA), C9AA(H9AA), C5AA(H5AA)
4.d Idealised Me refined as rotating group:
 C8(H8A,H8B,H8C), C12(H12A,H12B,H12C)
;
_smtbx_masks_void_probe_radius 1.2
_smtbx_masks_void_truncation_radius 1.2
_olex2_submission_special_instructions 'No special instructions were received'

loop_
_space_group_symop_operation_xyz
'x, y, z'

loop_
_atom_site_label
_atom_site_type_symbol
_atom_site_fract_x
_atom_site_fract_y
_atom_site_fract_z
_atom_site_U_iso_or_equiv
_atom_site_adp_type
_atom_site_occupancy
_atom_site_site_symmetry_order
_atom_site_calc_flag
_atom_site_refinement_flags_posn
_atom_site_refinement_flags_adp
_atom_site_refinement_flags_occupancy
_atom_site_disorder_assembly
_atom_site_disorder_group
Co01 Co 0.21056(9) 0.66805(6) 0.55471(5) 0.0306(2) Uani 1 1 d . . . . .
Co02 Co 0.04405(9) 0.42947(6) 0.43489(5) 0.0305(2) Uani 1 1 d . . . . .
O003 O 0.0035(6) 0.3730(4) 0.5516(3) 0.0388(10) Uani 1 1 d . . . . .
O004 O 0.0641(5) 0.5481(4) 0.5842(3) 0.0428(11) Uani 1 1 d . . . . .
N005 N 1.0278(6) -0.1918(4) 0.5621(3) 0.0343(11) Uani 1 1 d . . . . .
O006 O 0.3354(5) -0.1880(4) 0.5786(3) 0.0394(10) Uani 1 1 d . . . . .
C007 C 0.4555(7) 0.0984(5) 0.4067(4) 0.0340(13) Uani 1 1 d . . . . .
N008 N 0.3579(11) 0.1040(6) 0.9494(4) 0.069(2) Uani 1 1 d . . . . .
H008 H 0.3341 0.0329 0.9641 0.082 Uiso 1 1 calc R U . . .
N009 N 0.8772(6) -0.4209(5) 0.4368(3) 0.0353(11) Uani 1 1 d . . . . .
C00A C 0.0312(7) 0.4420(5) 0.6021(4) 0.0322(12) Uani 1 1 d . . . . .
O00B O 0.2439(6) -0.3058(4) 0.6758(3) 0.0419(11) Uani 1 1 d . . . . .
C00C C 0.4632(8) 0.2059(5) 0.3591(4) 0.0359(13) Uani 1 1 d . . . . .
H00C H 0.5421 0.2144 0.3201 0.043 Uiso 1 1 calc R U . . .
O00D O 0.2432(6) 0.7050(4) 0.4358(3) 0.0410(10) Uani 1 1 d . . . . .
C00E C 0.2294(8) 0.1893(6) 0.4710(5) 0.0459(17) Uani 1 1 d . . . . .
H00E H 0.1490 0.1828 0.5094 0.055 Uiso 1 1 calc R U . . .
O00F O 0.1857(5) 0.5424(4) 0.3836(3) 0.0444(11) Uani 1 1 d . . . . .
C00G C 0.7112(9) 0.1190(6) 0.5887(5) 0.0506(18) Uani 1 1 d . . . . .
H00G H 0.6461 0.1204 0.6350 0.061 Uiso 1 1 calc R U . . .
O00H O 0.9377(17) 1.2771(12) 0.4055(8) 0.036(3) Uani 0.5 1 d . . P A 2
N00I N 0.3855(6) 0.5246(5) 0.5492(3) 0.0382(12) Uani 1 1 d . . . . .
C00J C 0.4801(8) 0.5000(6) 0.4848(4) 0.0415(15) Uani 1 1 d . . . . .
H00J H 0.4754 0.5533 0.4406 0.050 Uiso 1 1 calc R U . . .
C00K C 0.3511(7) 0.2998(5) 0.3710(4) 0.0341(12) Uani 1 1 d . . . . .
H00K H 0.3571 0.3703 0.3388 0.041 Uiso 1 1 calc R U . . .
C00L C 0.3378(8) -0.1292(6) 0.7093(4) 0.0420(14) Uani 1 1 d . . . . .
C00M C 0.7795(8) -0.2377(6) 0.3714(4) 0.0383(14) Uani 1 1 d . . . . .
H00M H 0.7797 -0.1865 0.3259 0.046 Uiso 1 1 calc R U . . .
C00N C 0.6931(7) -0.2877(6) 0.5060(4) 0.0357(13) Uani 1 1 d . . . . .
H00N H 0.6334 -0.2710 0.5529 0.043 Uiso 1 1 calc R U . . .
O00O O 1.0040(13) 1.4015(9) 0.3050(7) 0.042(2) Uani 0.5 1 d . . P A 2
C00P C 0.0226(7) 0.3964(5) 0.6868(4) 0.0343(12) Uani 1 1 d . . . . .
C00Q C 0.3974(9) 0.4445(7) 0.6114(5) 0.0524(19) Uani 1 1 d . . . . .
H00Q H 0.3341 0.4585 0.6574 0.063 Uiso 1 1 calc R U . . .
N00R N 0.1435(9) 0.3041(6) 0.9637(4) 0.0606(18) Uani 1 1 d . . . . .
H00R H 0.1732 0.3717 0.9447 0.073 Uiso 1 1 calc R U . . .
C00S C 0.9462(12) 1.3217(10) 0.3187(7) 0.078(3) Uani 1 1 d . . . . .
C00T C 0.5909(9) 0.3172(6) 0.5453(5) 0.0470(17) Uani 1 1 d . . . . .
O00U O -0.0222(8) 0.1722(5) 0.9544(3) 0.0657(16) Uani 1 1 d . . . . .
C00V C 0.3345(9) 0.0920(6) 0.4632(5) 0.0464(17) Uani 1 1 d . . . . .
H00V H 0.3244 0.0223 0.4958 0.056 Uiso 1 1 calc R U . . .
C00W C 0.6869(8) -0.2071(6) 0.4404(4) 0.0364(13) Uani 1 1 d . . . . .
C00X C 0.9257(9) 0.0016(6) 0.5145(5) 0.0474(17) Uani 1 1 d . . . . .
H00X H 0.9280 0.0630 0.4746 0.057 Uiso 1 1 calc R U . . .
C00Y C 0.5817(8) -0.0972(6) 0.4471(4) 0.0372(13) Uani 1 1 d . . . . .
H00Y H 0.5148 -0.0937 0.4927 0.045 Uiso 1 1 calc R U . . .
C00Z C 0.821(2) 1.1664(17) 0.1528(10) 0.064(3) Uani 0.612(9) 1 d . . P A 1
H00Z H 0.7769 1.1920 0.1075 0.076 Uiso 0.612(9) 1 calc R U P A 1
C010 C 0.0305(8) 0.3103(6) 0.8442(4) 0.0434(14) Uani 1 1 d . . . . .
O011 O 0.4301(11) 0.2347(7) 0.8431(4) 0.089(3) Uani 1 1 d . . . . .
C012 C 0.6985(9) 0.2115(6) 0.5376(5) 0.0505(18) Uani 1 1 d . . . . .
H012 H 0.7648 0.2096 0.4918 0.061 Uiso 1 1 calc R U . . .
C013 C 0.845(3) 1.2481(19) 0.2048(10) 0.064(3) Uani 0.612(9) 1 d . . P A 1
H013 H 0.8046 1.3273 0.1961 0.076 Uiso 0.612(9) 1 calc R U P A 1
C014 C 0.9269(9) -0.1831(6) 0.6237(4) 0.0438(16) Uani 1 1 d . . . . .
H014 H 0.9259 -0.2465 0.6622 0.053 Uiso 1 1 calc R U . . .
C015 C 0.0470(9) 0.2552(6) 0.9271(4) 0.0501(17) Uani 1 1 d . . . . .
C016 C 0.2542(10) 0.6462(7) 0.2331(4) 0.0521(10) Uani 1 1 d . . . . .
H016 H 0.1753 0.6006 0.2359 0.063 Uiso 1 1 calc R U . A 2
C017 C -0.0065(8) 0.2788(5) 0.7103(3) 0.0399(13) Uani 1 1 d . . . . .
H017 H -0.0285 0.2286 0.6734 0.048 Uiso 1 1 calc R U . . .
C018 C -0.0029(9) 0.2360(5) 0.7888(4) 0.0455(15) Uani 1 1 d . . . . .
H018 H -0.0229 0.1574 0.8041 0.055 Uiso 1 1 calc R U . . .
C019 C 0.0501(7) 0.4724(5) 0.7441(4) 0.0356(12) Uani 1 1 d . . . . .
H019 H 0.0650 0.5523 0.7295 0.043 Uiso 1 1 calc R U . . .
C01A C 0.3577(13) 0.1896(8) 1.0098(5) 0.070(3) Uani 1 1 d . . . . .
H01A H 0.4182 0.2536 0.9878 0.084 Uiso 1 1 calc R U . . .
C01B C 0.8703(8) -0.3453(6) 0.3721(4) 0.0361(13) Uani 1 1 d . . . . .
H01B H 0.9291 -0.3661 0.3257 0.043 Uiso 1 1 calc R U . . .
C01C C 0.5843(9) 0.4004(6) 0.4797(5) 0.0461(17) Uani 1 1 d . . . . .
H01C H 0.6488 0.3889 0.4338 0.055 Uiso 1 1 calc R U . . .
N01D N 0.2356(6) 0.2938(4) 0.4264(3) 0.0355(11) Uani 1 1 d . . . . .
C01E C 0.4973(10) 0.3428(7) 0.6112(6) 0.057(2) Uani 1 1 d . . . . .
H01E H 0.5006 0.2915 0.6565 0.068 Uiso 1 1 calc R U . . .
C01F C 0.2922(10) 0.6913(7) 0.2997(4) 0.0521(10) Uani 1 1 d . . . . .
C01G C 0.0550(8) 0.4300(6) 0.8212(4) 0.0410(13) Uani 1 1 d . . . . .
H01G H 0.0746 0.4808 0.8584 0.049 Uiso 1 1 calc R U . . .
C01H C 0.2048(12) 0.3390(8) 1.0962(5) 0.066(2) Uani 1 1 d . . . . .
H01D H 0.1054 0.3739 1.1130 0.079 Uiso 1 1 calc R U . . .
H01F H 0.2611 0.4035 1.0725 0.079 Uiso 1 1 calc R U . . .
C01I C 0.4263(18) 0.8303(12) 0.2186(7) 0.0521(10) Uani 0.612(9) 1 d . . P A 1
H01I H 0.4911 0.8892 0.2125 0.063 Uiso 0.612(9) 1 calc R U P A 1
O01J O 0.8061(19) 0.8567(11) 0.1554(6) 0.069(4) Uani 0.612(9) 1 d . . P A 1
C01K C 0.861(2) 1.0497(17) 0.1690(10) 0.064(3) Uani 0.612(9) 1 d . . P A 1
N01L N 0.5858(16) 0.8302(11) 0.0577(6) 0.0521(10) Uani 0.612(9) 1 d . . P A 1
H01L H 0.6361 0.8150 0.0970 0.063 Uiso 0.612(9) 1 calc R U P A 1
C01M C 0.3051(7) -0.2133(5) 0.6510(4) 0.0349(13) Uani 1 1 d . . . . .
C01N C 0.3943(14) 0.1317(9) 0.8705(6) 0.074(3) Uani 1 1 d . . . . .
C01O C 0.2008(11) 0.2471(7) 1.0351(4) 0.061(2) Uani 1 1 d . . . . .
H01O H 0.1393 0.1843 1.0581 0.073 Uiso 1 1 calc R U . . .
C01P C 0.926(4) 1.223(3) 0.2702(17) 0.064(3) Uani 0.612(9) 1 d . . P A 1
C01Q C 0.329(2) -0.0023(16) 0.6818(9) 0.057(2) Uani 0.517(10) 1 d . . P B 1
H01Q H 0.3122 0.0219 0.6301 0.068 Uiso 0.517(10) 1 calc R U P B 1
C01R C 0.7881(7) -0.3927(6) 0.5018(4) 0.0357(13) Uani 1 1 d . . . . .
H01R H 0.7898 -0.4459 0.5463 0.043 Uiso 1 1 calc R U . . .
C01S C 0.3793(12) 0.0376(9) 0.8154(5) 0.067(2) Uani 1 1 d . . . . .
C01T C 0.816(2) 0.8834(14) -0.0110(7) 0.0650(19) Uani 0.612(9) 1 d . . P A 1
H01T H 0.8672 0.8080 0.0090 0.078 Uiso 0.612(9) 1 calc R U P A 1
C01U C 0.5721(8) -0.0032(6) 0.3953(4) 0.0370(13) Uani 1 1 d . . . . .
H01U H 0.6407 -0.0012 0.3505 0.044 Uiso 1 1 calc R U . . .
O01W O 0.3312(11) 0.5032(8) 0.9146(7) 0.107(3) Uani 1 1 d . . . . .
C01X C 0.2339(8) 0.6425(6) 0.3792(4) 0.0387(14) Uani 1 1 d . . . . .
C01Y C 0.372(2) 0.7897(13) 0.2931(9) 0.0521(10) Uani 0.612(9) 1 d . . P A 1
H01Y H 0.3880 0.8270 0.3376 0.063 Uiso 0.612(9) 1 calc R U P A 1
C01Z C 0.8225(9) -0.0855(7) 0.6346(4) 0.0487(17) Uani 1 1 d . . . . .
H01Z H 0.7530 -0.0846 0.6791 0.058 Uiso 1 1 calc R U . . .
C020 C 0.3848(19) 0.7833(12) 0.1504(7) 0.0521(10) Uani 0.612(9) 1 d . . P A 1
C021 C 0.8211(9) 0.0122(6) 0.5786(5) 0.0459(17) Uani 1 1 d . . . . .
C022 C 0.953(2) 1.1004(19) 0.2921(11) 0.064(3) Uani 0.612(9) 1 d . . P A 1
H022 H 0.9878 1.0750 0.3399 0.076 Uiso 0.612(9) 1 calc R U P A 1
C023 C 0.346(2) 0.0802(16) 0.7343(8) 0.057(2) Uani 0.517(10) 1 d . . P B 1
H023 H 0.3363 0.1622 0.7194 0.068 Uiso 0.517(10) 1 calc R U P B 1
C024 C 0.2748(13) 0.2790(10) 1.1680(5) 0.075(3) Uani 1 1 d . . . . .
H02A H 0.2780 0.3388 1.2059 0.090 Uiso 1 1 calc R U . . .
H02B H 0.2155 0.2175 1.1935 0.090 Uiso 1 1 calc R U . . .
C025 C 0.897(2) 0.9202(13) -0.0933(7) 0.0650(19) Uani 0.612(9) 1 d . . P A 1
H02C H 0.8475 0.9955 -0.1134 0.078 Uiso 0.612(9) 1 calc R U P A 1
H02D H 0.9966 0.9337 -0.0872 0.078 Uiso 0.612(9) 1 calc R U P A 1
N026 N 0.5505(12) 0.4854(11) 0.8394(13) 0.147(7) Uani 1 1 d . . . . .
C027 C 0.4239(15) 0.1266(11) 1.0829(6) 0.091(4) Uani 1 1 d . . . . .
H02E H 0.3636 0.0648 1.1068 0.109 Uiso 1 1 calc R U . . .
H02F H 0.5223 0.0885 1.0673 0.109 Uiso 1 1 calc R U . . .
C028 C 1.0278(9) -0.0985(6) 0.5077(4) 0.0429(16) Uani 1 1 d . . . . .
H028 H 1.0991 -0.1016 0.4640 0.051 Uiso 1 1 calc R U . . .
C029 C 0.2869(18) 0.6964(12) 0.1594(8) 0.0521(10) Uani 0.612(9) 1 d . . P A 1
H029 H 0.2456 0.6736 0.1167 0.063 Uiso 0.612(9) 1 calc R U P A 1
O02A O 0.3554(18) 0.8502(10) 0.0204(6) 0.067(3) Uani 0.612(9) 1 d . . P A 1
C02B C 0.404(2) -0.0808(14) 0.8283(8) 0.057(2) Uani 0.517(10) 1 d . . P B 1
H02G H 0.4444 -0.1110 0.8739 0.068 Uiso 0.517(10) 1 calc R U P B 1
C02C C 0.372(2) -0.1624(15) 0.7766(8) 0.057(2) Uani 0.517(10) 1 d . . P B 1
H02H H 0.3769 -0.2440 0.7927 0.068 Uiso 0.517(10) 1 calc R U P B 1
C02D C 0.827(3) 0.9531(15) 0.1215(10) 0.062(5) Uani 0.612(9) 1 d . . P A 1
C02E C 0.4294(15) 0.2224(12) 1.1427(6) 0.093(4) Uani 1 1 d . . . . .
H02I H 0.4732 0.1850 1.1884 0.111 Uiso 1 1 calc R U . . .
H02J H 0.4897 0.2841 1.1185 0.111 Uiso 1 1 calc R U . . .
C02F C 0.416(2) 0.5096(18) 0.8503(18) 0.166(5) Uani 1 1 d . . . . .
H02R H 0.3703 0.5358 0.8056 0.199 Uiso 1 1 calc R U . . .
C02G C 0.926(2) 1.0171(16) 0.2403(9) 0.064(3) Uani 0.612(9) 1 d . . P A 1
H02K H 0.9520 0.9357 0.2529 0.076 Uiso 0.612(9) 1 calc R U P A 1
C02H C 0.4399(19) 0.8243(11) 0.0702(7) 0.0521(10) Uani 0.612(9) 1 d . . P A 1
N02I N 0.8265(18) 0.9780(12) 0.0431(7) 0.054(3) Uani 0.612(9) 1 d . . P A 1
H02L H 0.8328 1.0509 0.0241 0.065 Uiso 0.612(9) 1 calc R U P A 1
C02J C 0.901(2) 0.8243(13) -0.1536(7) 0.0650(19) Uani 0.612(9) 1 d . . P A 1
H02M H 0.9447 0.8537 -0.2050 0.078 Uiso 0.612(9) 1 calc R U P A 1
H02N H 0.9596 0.7514 -0.1372 0.078 Uiso 0.612(9) 1 calc R U P A 1
C02K C 0.658(2) 0.7641(13) -0.0779(7) 0.0650(19) Uani 0.612(9) 1 d . . P A 1
H02O H 0.5573 0.7566 -0.0853 0.078 Uiso 0.612(9) 1 calc R U P A 1
H02P H 0.7009 0.6869 -0.0567 0.078 Uiso 0.612(9) 1 calc R U P A 1
C02L C 0.662(2) 0.8611(13) -0.0191(7) 0.0650(19) Uani 0.612(9) 1 d . . P A 1
H02Q H 0.6110 0.9364 -0.0398 0.078 Uiso 0.612(9) 1 calc R U P A 1
C6 C 0.746(2) 0.7975(13) -0.1586(7) 0.0650(19) Uani 0.612(9) 1 d . . P A 1
H6A H 0.7501 0.7314 -0.1926 0.078 Uiso 0.612(9) 1 calc R U P A 1
H6B H 0.6937 0.8676 -0.1832 0.078 Uiso 0.612(9) 1 calc R U P A 1
C8 C 0.641(2) 0.4318(18) 0.8957(15) 0.166(5) Uani 1 1 d . . . . .
H8A H 0.5960 0.4498 0.9478 0.249 Uiso 1 1 calc R U . . .
H8B H 0.7353 0.4629 0.8860 0.249 Uiso 1 1 calc R U . . .
H8C H 0.6547 0.3460 0.8915 0.249 Uiso 1 1 calc R U . . .
C12 C 0.626(2) 0.4960(18) 0.7637(16) 0.166(5) Uani 1 1 d . . . . .
H12A H 0.6990 0.4283 0.7561 0.249 Uiso 1 1 calc R U . . .
H12B H 0.6720 0.5692 0.7572 0.249 Uiso 1 1 calc R U . . .
H12C H 0.5573 0.4976 0.7255 0.249 Uiso 1 1 calc R U . . .
C4 C 0.417(3) 0.0524(16) 0.7460(9) 0.057(2) Uani 0.483(10) 1 d . . P B 2
H4 H 0.4621 0.1213 0.7275 0.068 Uiso 0.483(10) 1 calc R U P B 2
C0AA C 0.397(3) -0.0298(17) 0.6924(10) 0.057(2) Uani 0.483(10) 1 d . . P B 2
H0AA H 0.4295 -0.0117 0.6395 0.068 Uiso 0.483(10) 1 calc R U P B 2
C19 C 0.311(2) -0.0783(15) 0.8496(9) 0.057(2) Uani 0.483(10) 1 d . . P B 2
H19 H 0.2881 -0.0941 0.9037 0.068 Uiso 0.483(10) 1 calc R U P B 2
C1AA C 0.286(2) -0.1575(15) 0.7953(9) 0.057(2) Uani 0.483(10) 1 d . . P B 2
H1AA H 0.2380 -0.2258 0.8114 0.068 Uiso 0.483(10) 1 calc R U P B 2
C1 C 0.757(3) 0.732(2) -0.0749(12) 0.068(4) Uani 0.388(9) 1 d . . P A 2
H1A H 0.7900 0.6539 -0.0509 0.082 Uiso 0.388(9) 1 calc R U P A 2
H1B H 0.6580 0.7293 -0.0875 0.082 Uiso 0.388(9) 1 calc R U P A 2
C2 C 0.756(4) 0.829(2) -0.0151(12) 0.068(4) Uani 0.388(9) 1 d . . P A 2
H2 H 0.7085 0.9051 -0.0369 0.082 Uiso 0.388(9) 1 calc R U P A 2
C3 C 1.006(3) 0.878(2) -0.0779(12) 0.068(4) Uani 0.388(9) 1 d . . P A 2
H3A H 1.1057 0.8839 -0.0666 0.082 Uiso 0.388(9) 1 calc R U P A 2
H3B H 0.9684 0.9554 -0.1004 0.082 Uiso 0.388(9) 1 calc R U P A 2
C2AA C 0.912(3) 0.848(2) -0.0016(12) 0.068(4) Uani 0.388(9) 1 d . . P A 2
H2AA H 0.9566 0.7730 0.0224 0.082 Uiso 0.388(9) 1 calc R U P A 2
C5 C 1.012(3) 0.784(2) -0.1385(12) 0.068(4) Uani 0.388(9) 1 d . . P A 2
H5A H 1.0674 0.7101 -0.1206 0.082 Uiso 0.388(9) 1 calc R U P A 2
H5B H 1.0633 0.8130 -0.1882 0.082 Uiso 0.388(9) 1 calc R U P A 2
C9 C 0.859(3) 0.757(2) -0.1520(12) 0.068(4) Uani 0.388(9) 1 d . . P A 2
H9A H 0.8690 0.6869 -0.1834 0.082 Uiso 0.388(9) 1 calc R U P A 2
H9B H 0.8134 0.8245 -0.1822 0.082 Uiso 0.388(9) 1 calc R U P A 2
C3AA C 0.491(3) 0.7972(19) 0.2167(11) 0.0521(10) Uani 0.388(9) 1 d . . P A 2
H3AA H 0.5676 0.8445 0.2153 0.063 Uiso 0.388(9) 1 calc R U P A 2
C7 C 0.456(3) 0.7568(19) 0.1482(11) 0.0521(10) Uani 0.388(9) 1 d . . P A 2
C14 C 0.347(3) 0.674(2) 0.1547(12) 0.0521(10) Uani 0.388(9) 1 d . . P A 2
H14 H 0.3316 0.6367 0.1101 0.063 Uiso 0.388(9) 1 calc R U P A 2
N1 N 0.670(2) 0.7963(15) 0.0597(9) 0.0521(10) Uani 0.388(9) 1 d . . P A 2
H1 H 0.7148 0.7744 0.1005 0.063 Uiso 0.388(9) 1 calc R U P A 2
O2 O 0.451(3) 0.827(2) 0.0108(9) 0.075(6) Uani 0.388(9) 1 d . . P A 2
C4AA C 0.529(3) 0.800(2) 0.0652(11) 0.0521(10) Uani 0.388(9) 1 d . . P A 2
O1 O 0.901(3) 0.8171(14) 0.1653(10) 0.081(7) Uani 0.388(9) 1 d . . P A 2
N2 N 0.915(3) 0.9440(16) 0.0525(11) 0.057(6) Uani 0.388(9) 1 d . . P A 2
H2A H 0.9214 1.0170 0.0337 0.068 Uiso 0.388(9) 1 calc R U P A 2
C7AA C 0.994(3) 1.006(2) 0.2445(14) 0.066(5) Uani 0.388(9) 1 d . . P A 2
H7AA H 1.0370 0.9290 0.2592 0.079 Uiso 0.388(9) 1 calc R U P A 2
C10 C 0.909(6) 1.218(6) 0.269(4) 0.078(3) Uani 0.388(9) 1 d . . P A 2
C6AA C 0.910(4) 0.919(2) 0.1296(13) 0.056(7) Uani 0.388(9) 1 d . . P A 2
C13 C 0.926(3) 1.028(2) 0.1772(15) 0.066(5) Uani 0.388(9) 1 d . . P A 2
C20 C 0.880(3) 1.143(2) 0.1517(16) 0.066(5) Uani 0.388(9) 1 d . . P A 2
H20 H 0.8473 1.1522 0.1020 0.079 Uiso 0.388(9) 1 calc R U P A 2
C0BA C 0.875(4) 1.254(3) 0.1923(16) 0.066(5) Uani 0.388(9) 1 d . . P A 2
H0BA H 0.8540 1.3325 0.1715 0.079 Uiso 0.388(9) 1 calc R U P A 2
C9AA C 0.996(4) 1.105(3) 0.2895(18) 0.066(5) Uani 0.388(9) 1 d . . P A 2
H9AA H 1.0523 1.0990 0.3316 0.079 Uiso 0.388(9) 1 calc R U P A 2
O0AA O 0.944(2) 1.4379(12) 0.2743(7) 0.079(5) Uani 0.5 1 d . . P A 1
O1AA O 0.9542(16) 1.3132(11) 0.3797(9) 0.039(3) Uani 0.5 1 d . . P A 1
C5AA C 0.409(3) 0.766(2) 0.2885(15) 0.0521(10) Uani 0.388(9) 1 d . . P A 2
H5AA H 0.4329 0.7977 0.3333 0.063 Uiso 0.388(9) 1 calc R U P A 2

loop_
_atom_site_aniso_label
_atom_site_aniso_U_11
_atom_site_aniso_U_22
_atom_site_aniso_U_33
_atom_site_aniso_U_23
_atom_site_aniso_U_13
_atom_site_aniso_U_12
Co01 0.0373(5) 0.0204(4) 0.0325(5) -0.0043(3) -0.0072(4) 0.0086(4)
Co02 0.0371(6) 0.0234(4) 0.0299(5) -0.0035(3) -0.0075(4) 0.0070(4)
O003 0.059(3) 0.0237(19) 0.031(2) -0.0050(15) -0.0085(19) 0.0122(18)
O004 0.044(3) 0.039(2) 0.046(2) 0.0095(19) -0.015(2) -0.0042(19)
N005 0.041(3) 0.023(2) 0.036(3) -0.0013(19) -0.010(2) 0.012(2)
O006 0.048(3) 0.029(2) 0.040(2) -0.0094(17) 0.000(2) -0.0014(18)
C007 0.036(3) 0.028(3) 0.038(3) -0.008(2) -0.010(2) 0.007(2)
N008 0.119(7) 0.041(3) 0.053(4) -0.011(3) -0.040(4) 0.002(4)
N009 0.042(3) 0.029(3) 0.033(2) -0.002(2) -0.009(2) 0.008(2)
C00A 0.036(3) 0.024(3) 0.036(3) -0.001(2) -0.006(2) 0.005(2)
O00B 0.062(3) 0.028(2) 0.037(2) -0.0029(17) -0.012(2) -0.001(2)
C00C 0.042(3) 0.030(3) 0.034(3) -0.006(2) -0.003(2) 0.005(2)
O00D 0.054(3) 0.025(2) 0.040(2) -0.0038(17) -0.001(2) 0.0079(18)
C00E 0.043(4) 0.030(3) 0.057(4) 0.003(3) 0.009(3) 0.010(3)
O00F 0.043(3) 0.024(2) 0.062(3) 0.0017(18) -0.001(2) 0.0028(17)
C00G 0.045(4) 0.028(3) 0.077(5) -0.015(3) -0.011(4) 0.015(3)
O00H 0.052(7) 0.032(7) 0.025(6) -0.010(4) -0.009(5) 0.006(5)
N00I 0.040(3) 0.027(2) 0.047(3) -0.011(2) -0.013(2) 0.014(2)
C00J 0.042(4) 0.032(3) 0.052(4) -0.011(3) -0.018(3) 0.007(3)
C00K 0.038(3) 0.030(3) 0.032(3) -0.004(2) -0.003(2) 0.003(2)
C00L 0.048(4) 0.041(3) 0.039(3) -0.016(3) -0.008(3) -0.003(3)
C00M 0.046(4) 0.033(3) 0.032(3) 0.001(2) -0.006(3) 0.011(3)
C00N 0.036(3) 0.038(3) 0.031(3) -0.006(2) -0.007(2) 0.009(2)
O00O 0.059(7) 0.028(5) 0.038(6) -0.010(4) -0.005(5) -0.001(5)
C00P 0.041(3) 0.027(3) 0.034(3) -0.002(2) -0.006(2) 0.006(2)
C00Q 0.050(4) 0.036(4) 0.063(5) 0.002(3) -0.002(4) 0.021(3)
N00R 0.099(5) 0.046(3) 0.043(3) 0.002(3) -0.026(3) -0.018(3)
C00S 0.072(6) 0.085(7) 0.078(7) -0.062(5) 0.029(5) -0.026(5)
C00T 0.044(4) 0.026(3) 0.072(5) -0.015(3) -0.018(3) 0.013(3)
O00U 0.106(5) 0.061(3) 0.036(2) 0.006(2) -0.017(3) -0.034(3)
C00V 0.054(4) 0.025(3) 0.054(4) 0.002(3) 0.001(3) 0.012(3)
C00W 0.039(3) 0.031(3) 0.039(3) -0.010(2) -0.012(3) 0.011(2)
C00X 0.054(4) 0.029(3) 0.055(4) 0.003(3) -0.009(3) 0.011(3)
C00Y 0.039(3) 0.031(3) 0.038(3) -0.007(2) -0.005(3) 0.012(2)
C00Z 0.085(7) 0.066(4) 0.043(3) -0.028(3) 0.023(4) -0.041(4)
C010 0.067(4) 0.035(3) 0.030(3) -0.003(2) -0.011(3) -0.009(3)
O011 0.135(7) 0.070(4) 0.069(4) -0.020(3) 0.004(4) -0.041(5)
C012 0.047(4) 0.034(3) 0.071(5) -0.015(3) -0.021(4) 0.018(3)
C013 0.085(7) 0.066(4) 0.043(3) -0.028(3) 0.023(4) -0.041(4)
C014 0.055(4) 0.032(3) 0.041(3) -0.004(3) -0.005(3) 0.012(3)
C015 0.073(5) 0.046(4) 0.033(3) -0.008(3) -0.003(3) -0.014(3)
C016 0.080(3) 0.0441(19) 0.0362(13) -0.0050(12) -0.0155(18) -0.0128(18)
C017 0.061(4) 0.031(3) 0.030(3) -0.003(2) -0.013(3) -0.005(3)
C018 0.077(5) 0.028(3) 0.034(3) -0.001(2) -0.012(3) -0.008(3)
C019 0.042(3) 0.028(3) 0.037(3) -0.003(2) -0.003(2) -0.001(2)
C01A 0.109(8) 0.058(5) 0.047(4) -0.020(4) -0.031(5) 0.000(5)
C01B 0.043(4) 0.032(3) 0.031(3) -0.005(2) -0.006(3) 0.010(3)
C01C 0.045(4) 0.033(3) 0.061(4) -0.020(3) -0.013(3) 0.011(3)
N01D 0.041(3) 0.022(2) 0.042(3) -0.004(2) -0.008(2) 0.007(2)
C01E 0.054(5) 0.033(3) 0.077(5) 0.006(3) -0.010(4) 0.014(3)
C01F 0.080(3) 0.0441(19) 0.0362(13) -0.0050(12) -0.0155(18) -0.0128(18)
C01G 0.054(4) 0.033(3) 0.036(3) -0.009(2) -0.005(3) 0.000(3)
C01H 0.095(7) 0.059(5) 0.046(4) -0.011(3) -0.024(4) -0.001(4)
C01I 0.080(3) 0.0441(19) 0.0362(13) -0.0050(12) -0.0155(18) -0.0128(18)
O01J 0.143(12) 0.037(6) 0.032(4) 0.003(4) -0.022(6) -0.022(6)
C01K 0.085(7) 0.066(4) 0.043(3) -0.028(3) 0.023(4) -0.041(4)
N01L 0.080(3) 0.0441(19) 0.0362(13) -0.0050(12) -0.0155(18) -0.0128(18)
C01M 0.041(3) 0.030(3) 0.032(3) -0.007(2) -0.006(2) 0.006(2)
C01N 0.109(8) 0.057(5) 0.059(5) -0.018(4) -0.002(5) -0.018(5)
C01O 0.100(7) 0.048(4) 0.041(4) -0.002(3) -0.031(4) -0.009(4)
C01P 0.085(7) 0.066(4) 0.043(3) -0.028(3) 0.023(4) -0.041(4)
C01Q 0.092(7) 0.051(3) 0.030(2) -0.007(2) -0.006(3) -0.019(4)
C01R 0.039(3) 0.036(3) 0.030(3) -0.006(2) -0.004(2) 0.008(3)
C01S 0.087(7) 0.063(5) 0.056(5) -0.023(4) -0.013(4) -0.019(5)
C01T 0.112(6) 0.053(3) 0.032(2) -0.013(2) 0.003(3) -0.022(4)
C01U 0.043(3) 0.031(3) 0.035(3) -0.005(2) -0.005(3) 0.008(3)
O01W 0.094(6) 0.079(5) 0.154(9) 0.001(5) -0.040(6) -0.012(4)
C01X 0.041(4) 0.028(3) 0.044(3) -0.001(2) -0.010(3) 0.013(2)
C01Y 0.080(3) 0.0441(19) 0.0362(13) -0.0050(12) -0.0155(18) -0.0128(18)
C01Z 0.052(4) 0.042(4) 0.047(4) -0.009(3) 0.000(3) 0.016(3)
C020 0.080(3) 0.0441(19) 0.0362(13) -0.0050(12) -0.0155(18) -0.0128(18)
C021 0.055(4) 0.024(3) 0.058(4) -0.012(3) -0.014(3) 0.012(3)
C022 0.085(7) 0.066(4) 0.043(3) -0.028(3) 0.023(4) -0.041(4)
C023 0.092(7) 0.051(3) 0.030(2) -0.007(2) -0.006(3) -0.019(4)
C024 0.102(8) 0.084(6) 0.046(4) -0.017(4) -0.026(5) -0.013(6)
C025 0.112(6) 0.053(3) 0.032(2) -0.013(2) 0.003(3) -0.022(4)
N026 0.059(6) 0.075(7) 0.31(2) -0.032(10) -0.010(9) -0.011(5)
C027 0.125(10) 0.085(7) 0.071(6) -0.028(5) -0.058(7) 0.026(7)
C028 0.051(4) 0.027(3) 0.046(4) 0.002(3) -0.004(3) 0.016(3)
C029 0.080(3) 0.0441(19) 0.0362(13) -0.0050(12) -0.0155(18) -0.0128(18)
O02A 0.104(10) 0.065(6) 0.034(5) 0.002(4) -0.022(6) -0.007(7)
C02B 0.092(7) 0.051(3) 0.030(2) -0.007(2) -0.006(3) -0.019(4)
C02C 0.092(7) 0.051(3) 0.030(2) -0.007(2) -0.006(3) -0.019(4)
C02D 0.120(17) 0.035(8) 0.032(6) -0.003(5) -0.002(9) -0.018(9)
C02E 0.112(9) 0.116(9) 0.058(5) -0.037(6) -0.040(6) 0.010(7)
C02F 0.091(6) 0.127(8) 0.284(17) -0.068(10) 0.001(9) -0.014(6)
C02G 0.085(7) 0.066(4) 0.043(3) -0.028(3) 0.023(4) -0.041(4)
C02H 0.080(3) 0.0441(19) 0.0362(13) -0.0050(12) -0.0155(18) -0.0128(18)
N02I 0.086(9) 0.046(7) 0.032(5) -0.007(4) -0.001(6) -0.020(6)
C02J 0.112(6) 0.053(3) 0.032(2) -0.013(2) 0.003(3) -0.022(4)
C02K 0.112(6) 0.053(3) 0.032(2) -0.013(2) 0.003(3) -0.022(4)
C02L 0.112(6) 0.053(3) 0.032(2) -0.013(2) 0.003(3) -0.022(4)
C6 0.112(6) 0.053(3) 0.032(2) -0.013(2) 0.003(3) -0.022(4)
C8 0.091(6) 0.127(8) 0.284(17) -0.068(10) 0.001(9) -0.014(6)
C12 0.091(6) 0.127(8) 0.284(17) -0.068(10) 0.001(9) -0.014(6)
C4 0.092(7) 0.051(3) 0.030(2) -0.007(2) -0.006(3) -0.019(4)
C0AA 0.092(7) 0.051(3) 0.030(2) -0.007(2) -0.006(3) -0.019(4)
C19 0.092(7) 0.051(3) 0.030(2) -0.007(2) -0.006(3) -0.019(4)
C1AA 0.092(7) 0.051(3) 0.030(2) -0.007(2) -0.006(3) -0.019(4)
C1 0.109(9) 0.058(6) 0.039(4) -0.030(4) 0.029(5) -0.042(6)
C2 0.109(9) 0.058(6) 0.039(4) -0.030(4) 0.029(5) -0.042(6)
C3 0.109(9) 0.058(6) 0.039(4) -0.030(4) 0.029(5) -0.042(6)
C2AA 0.109(9) 0.058(6) 0.039(4) -0.030(4) 0.029(5) -0.042(6)
C5 0.109(9) 0.058(6) 0.039(4) -0.030(4) 0.029(5) -0.042(6)
C9 0.109(9) 0.058(6) 0.039(4) -0.030(4) 0.029(5) -0.042(6)
C3AA 0.080(3) 0.0441(19) 0.0362(13) -0.0050(12) -0.0155(18) -0.0128(18)
C7 0.080(3) 0.0441(19) 0.0362(13) -0.0050(12) -0.0155(18) -0.0128(18)
C14 0.080(3) 0.0441(19) 0.0362(13) -0.0050(12) -0.0155(18) -0.0128(18)
N1 0.080(3) 0.0441(19) 0.0362(13) -0.0050(12) -0.0155(18) -0.0128(18)
O2 0.096(15) 0.112(16) 0.022(6) -0.012(7) -0.002(9) -0.027(13)
C4AA 0.080(3) 0.0441(19) 0.0362(13) -0.0050(12) -0.0155(18) -0.0128(18)
O1 0.17(2) 0.022(7) 0.042(8) -0.006(6) 0.023(11) -0.017(9)
N2 0.106(18) 0.032(9) 0.034(8) -0.016(7) 0.017(10) -0.033(10)
C7AA 0.098(13) 0.055(6) 0.043(5) -0.019(5) 0.029(6) -0.041(7)
C10 0.072(6) 0.085(7) 0.078(7) -0.062(5) 0.029(5) -0.026(5)
C6AA 0.11(2) 0.033(12) 0.026(9) -0.014(8) 0.020(12) -0.031(13)
C13 0.098(13) 0.055(6) 0.043(5) -0.019(5) 0.029(6) -0.041(7)
C20 0.098(13) 0.055(6) 0.043(5) -0.019(5) 0.029(6) -0.041(7)
C0BA 0.098(13) 0.055(6) 0.043(5) -0.019(5) 0.029(6) -0.041(7)
C9AA 0.098(13) 0.055(6) 0.043(5) -0.019(5) 0.029(6) -0.041(7)
O0AA 0.159(16) 0.047(7) 0.040(6) -0.012(5) -0.019(8) -0.031(8)
O1AA 0.045(6) 0.026(6) 0.043(9) -0.004(5) -0.010(6) 0.009(5)
C5AA 0.080(3) 0.0441(19) 0.0362(13) -0.0050(12) -0.0155(18) -0.0128(18)

loop_
_atom_type_symbol
_atom_type_description
_atom_type_scat_dispersion_real
_atom_type_scat_dispersion_imag
_atom_type_scat_source
C C 0.0181 0.0091 'International Tables Vol C Tables 4.2.6.8 and 6.1.1.4'
H H 0.0000 0.0000 'International Tables Vol C Tables 4.2.6.8 and 6.1.1.4'
Co Co -2.3653 3.6143 'International Tables Vol C Tables 4.2.6.8 and 6.1.1.4'
N N 0.0311 0.0180 'International Tables Vol C Tables 4.2.6.8 and 6.1.1.4'
O O 0.0492 0.0322 'International Tables Vol C Tables 4.2.6.8 and 6.1.1.4'

loop_
_geom_angle_atom_site_label_1
_geom_angle_atom_site_label_2
_geom_angle_atom_site_label_3
_geom_angle
_geom_angle_site_symmetry_1
_geom_angle_site_symmetry_3
_geom_angle_publ_flag
O004 Co01 N005 87.8(2) . 1_465 ?
O004 Co01 O006 153.80(19) . 1_565 ?
O004 Co01 O00B 95.13(19) . 1_565 ?
O004 Co01 O00D 111.7(2) . . ?
O004 Co01 N00I 90.0(2) . . ?
O004 Co01 C01M 124.3(2) . 1_565 ?
N005 Co01 O006 83.5(2) 1_465 1_565 ?
N005 Co01 O00B 89.87(19) 1_465 1_565 ?
N005 Co01 C01M 83.7(2) 1_465 1_565 ?
O006 Co01 O00B 60.29(17) 1_565 1_565 ?
O006 Co01 C01M 30.21(19) 1_565 1_565 ?
O00B Co01 C01M 30.27(19) 1_565 1_565 ?
O00D Co01 N005 89.19(19) . 1_465 ?
O00D Co01 O006 92.93(19) . 1_565 ?
O00D Co01 O00B 153.1(2) . 1_565 ?
O00D Co01 N00I 91.9(2) . . ?
O00D Co01 C01M 123.1(2) . 1_565 ?
N00I Co01 N005 177.8(2) . 1_465 ?
N00I Co01 O006 98.3(2) . 1_565 ?
N00I Co01 O00B 90.0(2) . 1_565 ?
N00I Co01 C01M 97.3(2) . 1_565 ?
O003 Co02 N009 96.81(19) . 1_465 ?
O003 Co02 O00H 88.4(4) . 1_445 ?
O003 Co02 O00O 146.0(3) . 1_445 ?
O003 Co02 N01D 87.68(19) . . ?
N009 Co02 O00H 105.2(4) 1_465 1_445 ?
N009 Co02 O00O 88.8(3) 1_465 1_445 ?
N009 Co02 N01D 172.3(2) 1_465 . ?
O00F Co02 O003 129.1(2) . . ?
O00F Co02 N009 87.6(2) . 1_465 ?
O00F Co02 O00H 139.2(4) . 1_445 ?
O00F Co02 O00O 84.5(3) . 1_445 ?
O00F Co02 N01D 84.7(2) . . ?
O00H Co02 O00O 57.9(4) 1_445 1_445 ?
O00H Co02 N01D 81.1(4) 1_445 . ?
N01D Co02 O00O 91.0(3) . 1_445 ?
O1AA Co02 O003 103.6(4) 1_445 . ?
O1AA Co02 N009 101.0(4) 1_445 1_465 ?
O1AA Co02 O00F 125.3(4) 1_445 . ?
O1AA Co02 N01D 83.9(4) 1_445 . ?
C00A O003 Co02 117.2(4) . . ?
C00A O004 Co01 152.1(5) . . ?
C014 N005 Co01 123.0(4) . 1_645 ?
C014 N005 C028 117.0(6) . . ?
C028 N005 Co01 119.1(5) . 1_645 ?
C01M O006 Co01 88.9(4) . 1_545 ?
C00C C007 C01U 120.6(6) . . ?
C00V C007 C00C 117.2(6) . . ?
C00V C007 C01U 122.2(6) . . ?
C01A N008 H008 118.5 . . ?
C01N N008 H008 118.5 . . ?
C01N N008 C01A 123.0(8) . . ?
C01B N009 Co02 119.0(4) . 1_645 ?
C01R N009 Co02 122.6(4) . 1_645 ?
C01R N009 C01B 118.1(5) . . ?
O003 C00A O004 123.0(6) . . ?
O003 C00A C00P 118.5(5) . . ?
O004 C00A C00P 118.5(5) . . ?
C01M O00B Co01 88.7(4) . 1_545 ?
C007 C00C H00C 120.4 . . ?
C00K C00C C007 119.2(6) . . ?
C00K C00C H00C 120.4 . . ?
C01X O00D Co01 131.4(4) . . ?
C00V C00E H00E 118.0 . . ?
N01D C00E H00E 118.0 . . ?
N01D C00E C00V 124.0(7) . . ?
C01X O00F Co02 149.9(5) . . ?
C012 C00G H00G 117.5 . . ?
C012 C00G C021 125.0(8) . . ?
C021 C00G H00G 117.5 . . ?
C00S O00H Co02 91.7(7) . 1_665 ?
C00J N00I Co01 124.9(5) . . ?
C00J N00I C00Q 115.2(6) . . ?
C00Q N00I Co01 119.7(5) . . ?
N00I C00J H00J 117.8 . . ?
N00I C00J C01C 124.4(7) . . ?
C01C C00J H00J 117.8 . . ?
C00C C00K H00K 118.3 . . ?
N01D C00K C00C 123.3(6) . . ?
N01D C00K H00K 118.3 . . ?
C01M C00L C1AA 117.2(8) . . ?
C01Q C00L C01M 115.0(8) . . ?
C02C C00L C01M 124.1(9) . . ?
C02C C00L C01Q 120.9(10) . . ?
C0AA C00L C01M 126.0(9) . . ?
C0AA C00L C1AA 116.6(10) . . ?
C00W C00M H00M 120.5 . . ?
C01B C00M H00M 120.5 . . ?
C01B C00M C00W 119.0(6) . . ?
C00W C00N H00N 120.0 . . ?
C01R C00N H00N 120.0 . . ?
C01R C00N C00W 120.0(6) . . ?
C00S O00O Co02 96.6(10) . 1_665 ?
C017 C00P C00A 121.5(5) . . ?
C017 C00P C019 119.0(5) . . ?
C019 C00P C00A 119.5(5) . . ?
N00I C00Q H00Q 117.9 . . ?
N00I C00Q C01E 124.2(8) . . ?
C01E C00Q H00Q 117.9 . . ?
C015 N00R H00R 118.7 . . ?
C015 N00R C01O 122.6(6) . . ?
C01O N00R H00R 118.7 . . ?
O00H C00S C10 109(3) . . ?
O00O C00S O00H 113.6(11) . . ?
O00O C00S C10 135(2) . . ?
O0AA C00S C01P 112.7(17) . . ?
O1AA C00S C01P 125.3(19) . . ?
O1AA C00S O0AA 121.9(11) . . ?
C01C C00T C012 117.7(7) . . ?
C01E C00T C012 125.2(8) . . ?
C01E C00T C01C 117.2(6) . . ?
C007 C00V H00V 120.2 . . ?
C00E C00V C007 119.7(6) . . ?
C00E C00V H00V 120.2 . . ?
C00M C00W C00Y 124.6(6) . . ?
C00N C00W C00M 117.3(6) . . ?
C00N C00W C00Y 118.1(6) . . ?
C021 C00X H00X 119.4 . . ?
C021 C00X C028 121.3(7) . . ?
C028 C00X H00X 119.4 . . ?
C00W C00Y H00Y 116.5 . . ?
C01U C00Y C00W 127.1(6) . . ?
C01U C00Y H00Y 116.4 . . ?
C013 C00Z H00Z 120.9 . . ?
C01K C00Z H00Z 120.7 . . ?
C01K C00Z C013 118.4(19) . . ?
C018 C010 C015 117.9(6) . . ?
C018 C010 C01G 119.6(6) . . ?
C01G C010 C015 122.5(6) . . ?
C00G C012 C00T 126.5(8) . . ?
C00G C012 H012 116.8 . . ?
C00T C012 H012 116.8 . . ?
C00Z C013 H013 116.9 . . ?
C00Z C013 C01P 126(2) . . ?
C01P C013 H013 116.9 . . ?
N005 C014 H014 118.1 . . ?
N005 C014 C01Z 123.8(6) . . ?
C01Z C014 H014 118.1 . . ?
N00R C015 C010 114.3(6) . . ?
O00U C015 N00R 125.2(7) . . ?
O00U C015 C010 120.5(6) . . ?
C01F C016 H016 121.3 . . ?
C01F C016 C14 117.5(11) . . ?
C029 C016 C01F 123.1(9) . . ?
C14 C016 H016 121.2 . . ?
C00P C017 H017 119.9 . . ?
C00P C017 C018 120.2(5) . . ?
C018 C017 H017 119.9 . . ?
C010 C018 C017 120.2(6) . . ?
C010 C018 H018 119.9 . . ?
C017 C018 H018 119.9 . . ?
C00P C019 H019 119.6 . . ?
C01G C019 C00P 120.8(5) . . ?
C01G C019 H019 119.6 . . ?
N008 C01A H01A 108.6 . . ?
N008 C01A C01O 110.8(8) . . ?
N008 C01A C027 110.6(7) . . ?
C01O C01A H01A 108.6 . . ?
C01O C01A C027 109.4(8) . . ?
C027 C01A H01A 108.6 . . ?
N009 C01B C00M 122.9(6) . . ?
N009 C01B H01B 118.6 . . ?
C00M C01B H01B 118.6 . . ?
C00J C01C C00T 118.7(7) . . ?
C00J C01C H01C 120.7 . . ?
C00T C01C H01C 120.7 . . ?
C00E N01D Co02 119.0(5) . . ?
C00K N01D Co02 123.5(4) . . ?
C00K N01D C00E 116.7(5) . . ?
C00Q C01E H01E 119.8 . . ?
C00T C01E C00Q 120.4(8) . . ?
C00T C01E H01E 119.8 . . ?
C016 C01F C01X 119.9(7) . . ?
C016 C01F C01Y 120.3(9) . . ?
C016 C01F C5AA 116.8(12) . . ?
C01Y C01F C01X 119.5(9) . . ?
C5AA C01F C01X 122.1(12) . . ?
C010 C01G H01G 119.9 . . ?
C019 C01G C010 120.1(6) . . ?
C019 C01G H01G 119.9 . . ?
H01D C01H H01F 108.1 . . ?
C01O C01H H01D 109.5 . . ?
C01O C01H H01F 109.5 . . ?
C01O C01H C024 110.6(7) . . ?
C024 C01H H01D 109.5 . . ?
C024 C01H H01F 109.5 . . ?
C01Y C01I H01I 119.6 . . ?
C01Y C01I C020 120.8(13) . . ?
C020 C01I H01I 119.6 . . ?
C00Z C01K C02D 122.9(17) . . ?
C00Z C01K C02G 117.6(13) . . ?
C02G C01K C02D 119.2(16) . . ?
C02H N01L H01L 118.7 . . ?
C02H N01L C02L 122.7(13) . . ?
C02L N01L H01L 118.7 . . ?
O006 C01M Co01 60.9(3) . 1_545 ?
O006 C01M O00B 121.4(6) . . ?
O006 C01M C00L 119.4(6) . . ?
O00B C01M Co01 61.1(3) . 1_545 ?
O00B C01M C00L 119.2(6) . . ?
C00L C01M Co01 170.5(5) . 1_545 ?
N008 C01N C01S 116.8(8) . . ?
O011 C01N N008 123.1(8) . . ?
O011 C01N C01S 120.0(9) . . ?
N00R C01O C01A 107.0(7) . . ?
N00R C01O C01H 111.5(6) . . ?
N00R C01O H01O 109.6 . . ?
C01A C01O H01O 109.6 . . ?
C01H C01O C01A 109.6(7) . . ?
C01H C01O H01O 109.6 . . ?
C013 C01P C00S 120(3) . . ?
C022 C01P C00S 125(3) . . ?
C022 C01P C013 114(2) . . ?
C00L C01Q H01Q 121.0 . . ?
C023 C01Q C00L 117.9(13) . . ?
C023 C01Q H01Q 121.0 . . ?
N009 C01R C00N 122.7(6) . . ?
N009 C01R H01R 118.6 . . ?
C00N C01R H01R 118.6 . . ?
C01N C01S C023 117.1(10) . . ?
C01N C01S C19 118.6(9) . . ?
C02B C01S C01N 127.2(10) . . ?
C02B C01S C023 115.5(10) . . ?
C4 C01S C01N 120.6(12) . . ?
C4 C01S C19 120.8(11) . . ?
C025 C01T H01T 108.2 . . ?
N02I C01T H01T 108.2 . . ?
N02I C01T C025 108.0(12) . . ?
N02I C01T C02L 114.3(14) . . ?
C02L C01T H01T 108.2 . . ?
C02L C01T C025 110.0(13) . . ?
C007 C01U H01U 119.1 . . ?
C00Y C01U C007 121.9(6) . . ?
C00Y C01U H01U 119.1 . . ?
O00D C01X C01F 116.2(6) . . ?
O00F C01X O00D 126.4(7) . . ?
O00F C01X C01F 117.4(6) . . ?
C01F C01Y H01Y 121.2 . . ?
C01I C01Y C01F 117.5(12) . . ?
C01I C01Y H01Y 121.2 . . ?
C014 C01Z H01Z 120.1 . . ?
C014 C01Z C021 119.9(7) . . ?
C021 C01Z H01Z 120.1 . . ?
C01I C020 C029 119.6(12) . . ?
C01I C020 C02H 122.5(12) . . ?
C029 C020 C02H 117.9(11) . . ?
C00X C021 C00G 122.9(7) . . ?
C00X C021 C01Z 115.8(6) . . ?
C01Z C021 C00G 121.3(7) . . ?
C01P C022 H022 120.8 . . ?
C01P C022 C02G 118(2) . . ?
C02G C022 H022 120.9 . . ?
C01Q C023 C01S 119.5(14) . . ?
C01Q C023 H023 120.3 . . ?
C01S C023 H023 120.3 . . ?
C01H C024 H02A 109.6 . . ?
C01H C024 H02B 109.6 . . ?
H02A C024 H02B 108.1 . . ?
C02E C024 C01H 110.2(8) . . ?
C02E C024 H02A 109.6 . . ?
C02E C024 H02B 109.6 . . ?
C01T C025 H02C 109.0 . . ?
C01T C025 H02D 109.1 . . ?
H02C C025 H02D 107.8 . . ?
C02J C025 C01T 112.7(11) . . ?
C02J C025 H02C 109.0 . . ?
C02J C025 H02D 109.1 . . ?
C02F N026 C8 126(2) . . ?
C02F N026 C12 120(2) . . ?
C12 N026 C8 112.8(14) . . ?
C01A C027 H02E 110.0 . . ?
C01A C027 H02F 110.0 . . ?
H02E C027 H02F 108.4 . . ?
C02E C027 C01A 108.5(9) . . ?
C02E C027 H02E 110.0 . . ?
C02E C027 H02F 110.0 . . ?
N005 C028 C00X 122.3(7) . . ?
N005 C028 H028 118.9 . . ?
C00X C028 H028 118.9 . . ?
C016 C029 C020 117.1(11) . . ?
C016 C029 H029 121.3 . . ?
C020 C029 H029 121.6 . . ?
C01S C02B H02G 118.5 . . ?
C01S C02B C02C 123.1(14) . . ?
C02C C02B H02G 118.5 . . ?
C00L C02C C02B 121.9(14) . . ?
C00L C02C H02H 119.0 . . ?
C02B C02C H02H 119.0 . . ?
O01J C02D C01K 117.6(15) . . ?
O01J C02D N02I 124.8(16) . . ?
N02I C02D C01K 117.5(15) . . ?
C024 C02E C027 109.5(9) . . ?
C024 C02E H02I 109.8 . . ?
C024 C02E H02J 109.8 . . ?
C027 C02E H02I 109.8 . . ?
C027 C02E H02J 109.8 . . ?
H02I C02E H02J 108.2 . . ?
O01W C02F H02R 115.9 . . ?
N026 C02F O01W 128(3) . . ?
N026 C02F H02R 115.8 . . ?
C01K C02G H02K 118.2 . . ?
C022 C02G C01K 123.7(18) . . ?
C022 C02G H02K 118.1 . . ?
N01L C02H C020 114.7(12) . . ?
O02A C02H N01L 124.9(13) . . ?
O02A C02H C020 120.4(15) . . ?
C01T N02I H02L 119.1 . . ?
C02D N02I C01T 121.7(13) . . ?
C02D N02I H02L 119.2 . . ?
C025 C02J H02M 109.9 . . ?
C025 C02J H02N 109.9 . . ?
H02M C02J H02N 108.3 . . ?
C6 C02J C025 108.9(14) . . ?
C6 C02J H02M 109.9 . . ?
C6 C02J H02N 109.9 . . ?
H02O C02K H02P 108.1 . . ?
C02L C02K H02O 109.5 . . ?
C02L C02K H02P 109.5 . . ?
C02L C02K C6 110.7(11) . . ?
C6 C02K H02O 109.5 . . ?
C6 C02K H02P 109.5 . . ?
N01L C02L C01T 109.7(12) . . ?
N01L C02L C02K 112.0(11) . . ?
N01L C02L H02Q 107.8 . . ?
C01T C02L C02K 111.4(14) . . ?
C01T C02L H02Q 107.8 . . ?
C02K C02L H02Q 107.8 . . ?
C02J C6 C02K 114.4(12) . . ?
C02J C6 H6A 108.7 . . ?
C02J C6 H6B 108.6 . . ?
C02K C6 H6A 108.7 . . ?
C02K C6 H6B 108.6 . . ?
H6A C6 H6B 107.6 . . ?
N026 C8 H8A 109.5 . . ?
N026 C8 H8B 109.5 . . ?
N026 C8 H8C 109.5 . . ?
H8A C8 H8B 109.5 . . ?
H8A C8 H8C 109.5 . . ?
H8B C8 H8C 109.5 . . ?
N026 C12 H12A 109.5 . . ?
N026 C12 H12B 109.5 . . ?
N026 C12 H12C 109.5 . . ?
H12A C12 H12B 109.5 . . ?
H12A C12 H12C 109.5 . . ?
H12B C12 H12C 109.5 . . ?
C01S C4 H4 118.9 . . ?
C01S C4 C0AA 122.2(15) . . ?
C0AA C4 H4 118.9 . . ?
C00L C0AA C4 125.9(14) . . ?
C00L C0AA H0AA 117.0 . . ?
C4 C0AA H0AA 117.1 . . ?
C01S C19 H19 121.8 . . ?
C1AA C19 C01S 116.5(12) . . ?
C1AA C19 H19 121.7 . . ?
C00L C1AA H1AA 121.1 . . ?
C19 C1AA C00L 117.8(14) . . ?
C19 C1AA H1AA 121.1 . . ?
H1A C1 H1B 107.8 . . ?
C2 C1 H1A 109.1 . . ?
C2 C1 H1B 109.1 . . ?
C9 C1 H1A 109.1 . . ?
C9 C1 H1B 109.1 . . ?
C9 C1 C2 112.5(15) . . ?
C1 C2 H2 108.2 . . ?
C2AA C2 C1 111(2) . . ?
C2AA C2 H2 108.2 . . ?
N1 C2 C1 110.8(16) . . ?
N1 C2 H2 108.2 . . ?
N1 C2 C2AA 110(2) . . ?
H3A C3 H3B 107.7 . . ?
C2AA C3 H3A 108.9 . . ?
C2AA C3 H3B 108.9 . . ?
C2AA C3 C5 113.3(15) . . ?
C5 C3 H3A 108.9 . . ?
C5 C3 H3B 108.9 . . ?
C2 C2AA H2AA 107.7 . . ?
C3 C2AA C2 112(2) . . ?
C3 C2AA H2AA 107.7 . . ?
N2 C2AA C2 113(2) . . ?
N2 C2AA C3 108.6(15) . . ?
N2 C2AA H2AA 107.7 . . ?
C3 C5 H5A 109.1 . . ?
C3 C5 H5B 109.1 . . ?
C3 C5 C9 112(2) . . ?
H5A C5 H5B 107.9 . . ?
C9 C5 H5A 109.1 . . ?
C9 C5 H5B 109.1 . . ?
C1 C9 H9A 108.8 . . ?
C1 C9 H9B 108.8 . . ?
C5 C9 C1 114(2) . . ?
C5 C9 H9A 108.8 . . ?
C5 C9 H9B 108.8 . . ?
H9A C9 H9B 107.7 . . ?
C7 C3AA H3AA 120.5 . . ?
C7 C3AA C5AA 119(2) . . ?
C5AA C3AA H3AA 120.5 . . ?
C3AA C7 C14 118.0(19) . . ?
C3AA C7 C4AA 122.0(19) . . ?
C14 C7 C4AA 120.0(17) . . ?
C016 C14 H14 119.4 . . ?
C7 C14 C016 121.4(16) . . ?
C7 C14 H14 119.2 . . ?
C2 N1 H1 119.7 . . ?
C4AA N1 C2 121(2) . . ?
C4AA N1 H1 119.7 . . ?
N1 C4AA C7 114.2(19) . . ?
O2 C4AA C7 119(3) . . ?
O2 C4AA N1 127(2) . . ?
C2AA N2 H2A 119.6 . . ?
C6AA N2 C2AA 120.9(19) . . ?
C6AA N2 H2A 119.5 . . ?
C13 C7AA H7AA 122.0 . . ?
C13 C7AA C9AA 116(3) . . ?
C9AA C7AA H7AA 122.1 . . ?
C0BA C10 C00S 116(5) . . ?
C0BA C10 C9AA 124(4) . . ?
C9AA C10 C00S 110(4) . . ?
O1 C6AA N2 127(2) . . ?
O1 C6AA C13 119(2) . . ?
N2 C6AA C13 114(2) . . ?
C7AA C13 C6AA 117(2) . . ?
C7AA C13 C20 121(2) . . ?
C20 C13 C6AA 122(3) . . ?
C13 C20 H20 115.9 . . ?
C13 C20 C0BA 128(3) . . ?
C0BA C20 H20 115.7 . . ?
C10 C0BA C20 106(3) . . ?
C10 C0BA H0BA 126.9 . . ?
C20 C0BA H0BA 127.0 . . ?
C7AA C9AA C10 119(4) . . ?
C7AA C9AA H9AA 120.6 . . ?
C10 C9AA H9AA 120.7 . . ?
C00S O1AA Co02 123.2(11) . 1_665 ?
C01F C5AA H5AA 116.7 . . ?
C3AA C5AA C01F 127(2) . . ?
C3AA C5AA H5AA 116.7 . . ?

loop_
_geom_bond_atom_site_label_1
_geom_bond_atom_site_label_2
_geom_bond_distance
_geom_bond_site_symmetry_2
_geom_bond_publ_flag
Co01 O004 2.003(5) . ?
Co01 N005 2.162(5) 1_465 ?
Co01 O006 2.174(5) 1_565 ?
Co01 O00B 2.178(5) 1_565 ?
Co01 O00D 2.035(5) . ?
Co01 N00I 2.138(5) . ?
Co01 C01M 2.488(6) 1_565 ?
Co02 O003 2.049(4) . ?
Co02 N009 2.137(5) 1_465 ?
Co02 O00F 1.996(5) . ?
Co02 O00H 2.180(14) 1_445 ?
Co02 O00O 2.347(12) 1_445 ?
Co02 N01D 2.189(5) . ?
Co02 O1AA 1.975(15) 1_445 ?
O003 C00A 1.268(8) . ?
O004 C00A 1.264(7) . ?
N005 Co01 2.162(5) 1_645 ?
N005 C014 1.315(9) . ?
N005 C028 1.345(8) . ?
O006 Co01 2.174(5) 1_545 ?
O006 C01M 1.252(8) . ?
C007 C00C 1.404(9) . ?
C007 C00V 1.383(10) . ?
C007 C01U 1.477(9) . ?
N008 H008 0.8600 . ?
N008 C01A 1.460(9) . ?
N008 C01N 1.369(12) . ?
N009 Co02 2.137(5) 1_645 ?
N009 C01B 1.345(8) . ?
N009 C01R 1.330(8) . ?
C00A C00P 1.494(8) . ?
O00B Co01 2.178(5) 1_545 ?
O00B C01M 1.254(8) . ?
C00C H00C 0.9300 . ?
C00C C00K 1.393(9) . ?
O00D C01X 1.253(8) . ?
C00E H00E 0.9300 . ?
C00E C00V 1.374(9) . ?
C00E N01D 1.349(8) . ?
O00F C01X 1.244(8) . ?
C00G H00G 0.9300 . ?
C00G C012 1.307(11) . ?
C00G C021 1.480(9) . ?
O00H Co02 2.180(14) 1_665 ?
O00H C00S 1.524(16) . ?
N00I C00J 1.339(9) . ?
N00I C00Q 1.344(10) . ?
C00J H00J 0.9300 . ?
C00J C01C 1.384(10) . ?
C00K H00K 0.9300 . ?
C00K N01D 1.335(8) . ?
C00L C01M 1.501(8) . ?
C00L C01Q 1.458(19) . ?
C00L C02C 1.250(17) . ?
C00L C0AA 1.292(19) . ?
C00L C1AA 1.509(17) . ?
C00M H00M 0.9300 . ?
C00M C00W 1.405(9) . ?
C00M C01B 1.384(9) . ?
C00N H00N 0.9300 . ?
C00N C00W 1.388(9) . ?
C00N C01R 1.383(9) . ?
O00O Co02 2.347(12) 1_665 ?
O00O C00S 1.086(14) . ?
C00P C017 1.392(8) . ?
C00P C019 1.409(8) . ?
C00Q H00Q 0.9300 . ?
C00Q C01E 1.378(10) . ?
N00R H00R 0.8600 . ?
N00R C015 1.337(10) . ?
N00R C01O 1.464(9) . ?
C00S C01P 1.47(3) . ?
C00S C10 1.58(4) . ?
C00S O0AA 1.453(19) . ?
C00S O1AA 1.051(17) . ?
C00T C012 1.456(9) . ?
C00T C01C 1.405(11) . ?
C00T C01E 1.356(12) . ?
O00U C015 1.217(9) . ?
C00V H00V 0.9300 . ?
C00W C00Y 1.478(8) . ?
C00X H00X 0.9300 . ?
C00X C021 1.367(11) . ?
C00X C028 1.379(9) . ?
C00Y H00Y 0.9300 . ?
C00Y C01U 1.325(9) . ?
C00Z H00Z 0.9300 . ?
C00Z C013 1.38(2) . ?
C00Z C01K 1.33(3) . ?
C010 C015 1.520(9) . ?
C010 C018 1.391(8) . ?
C010 C01G 1.402(9) . ?
O011 C01N 1.273(12) . ?
C012 H012 0.9300 . ?
C013 H013 0.9300 . ?
C013 C01P 1.41(5) . ?
C014 H014 0.9300 . ?
C014 C01Z 1.376(10) . ?
C016 H016 0.9300 . ?
C016 C01F 1.379(9) . ?
C016 C029 1.351(15) . ?
C016 C14 1.53(2) . ?
C017 H017 0.9300 . ?
C017 C018 1.394(8) . ?
C018 H018 0.9300 . ?
C019 H019 0.9300 . ?
C019 C01G 1.371(9) . ?
C01A H01A 0.9800 . ?
C01A C01O 1.536(15) . ?
C01A C027 1.546(12) . ?
C01B H01B 0.9300 . ?
C01C H01C 0.9300 . ?
C01E H01E 0.9300 . ?
C01F C01X 1.484(10) . ?
C01F C01Y 1.381(19) . ?
C01F C5AA 1.42(3) . ?
C01G H01G 0.9300 . ?
C01H H01D 0.9700 . ?
C01H H01F 0.9700 . ?
C01H C01O 1.525(10) . ?
C01H C024 1.535(12) . ?
C01I H01I 0.9300 . ?
C01I C01Y 1.37(2) . ?
C01I C020 1.426(16) . ?
O01J C02D 1.21(2) . ?
C01K C02D 1.49(2) . ?
C01K C02G 1.43(3) . ?
N01L H01L 0.8600 . ?
N01L C02H 1.34(2) . ?
N01L C02L 1.443(17) . ?
C01M Co01 2.488(6) 1_545 ?
C01N C01S 1.494(11) . ?
C01O H01O 0.9800 . ?
C01P C022 1.40(5) . ?
C01Q H01Q 0.9300 . ?
C01Q C023 1.37(2) . ?
C01R H01R 0.9300 . ?
C01S C023 1.491(19) . ?
C01S C02B 1.324(19) . ?
C01S C4 1.198(18) . ?
C01S C19 1.548(19) . ?
C01T H01T 0.9800 . ?
C01T C025 1.556(18) . ?
C01T N02I 1.477(18) . ?
C01T C02L 1.49(3) . ?
C01U H01U 0.9300 . ?
O01W C02F 1.27(2) . ?
C01Y H01Y 0.9300 . ?
C01Z H01Z 0.9300 . ?
C01Z C021 1.398(11) . ?
C020 C029 1.386(19) . ?
C020 C02H 1.460(17) . ?
C022 H022 0.9300 . ?
C022 C02G 1.394(19) . ?
C023 H023 0.9300 . ?
C024 H02A 0.9700 . ?
C024 H02B 0.9700 . ?
C024 C02E 1.514(16) . ?
C025 H02C 0.9700 . ?
C025 H02D 0.9700 . ?
C025 C02J 1.536(16) . ?
N026 C02F 1.23(2) . ?
N026 C8 1.41(3) . ?
N026 C12 1.39(3) . ?
C027 H02E 0.9700 . ?
C027 H02F 0.9700 . ?
C027 C02E 1.545(13) . ?
C028 H028 0.9300 . ?
C029 H029 0.9300 . ?
O02A C02H 1.223(18) . ?
C02B H02G 0.9300 . ?
C02B C02C 1.396(19) . ?
C02C H02H 0.9300 . ?
C02D N02I 1.35(2) . ?
C02E H02I 0.9700 . ?
C02E H02J 0.9700 . ?
C02F H02R 0.9300 . ?
C02G H02K 0.9300 . ?
N02I H02L 0.8600 . ?
C02J H02M 0.9700 . ?
C02J H02N 0.9700 . ?
C02J C6 1.50(3) . ?
C02K H02O 0.9700 . ?
C02K H02P 0.9700 . ?
C02K C02L 1.539(16) . ?
C02K C6 1.551(18) . ?
C02L H02Q 0.9800 . ?
C6 H6A 0.9700 . ?
C6 H6B 0.9700 . ?
C8 H8A 0.9600 . ?
C8 H8B 0.9600 . ?
C8 H8C 0.9600 . ?
C12 H12A 0.9600 . ?
C12 H12B 0.9600 . ?
C12 H12C 0.9600 . ?
C4 H4 0.9300 . ?
C4 C0AA 1.39(2) . ?
C0AA H0AA 0.9300 . ?
C19 H19 0.9300 . ?
C19 C1AA 1.39(2) . ?
C1AA H1AA 0.9300 . ?
C1 H1A 0.9700 . ?
C1 H1B 0.9700 . ?
C1 C2 1.54(2) . ?
C1 C9 1.54(2) . ?
C2 H2 0.9800 . ?
C2 C2AA 1.53(4) . ?
C2 N1 1.46(2) . ?
C3 H3A 0.9700 . ?
C3 H3B 0.9700 . ?
C3 C2AA 1.51(2) . ?
C3 C5 1.52(2) . ?
C2AA H2AA 0.9800 . ?
C2AA N2 1.47(2) . ?
C5 H5A 0.9700 . ?
C5 H5B 0.9700 . ?
C5 C9 1.52(4) . ?
C9 H9A 0.9700 . ?
C9 H9B 0.9700 . ?
C3AA H3AA 0.9300 . ?
C3AA C7 1.37(3) . ?
C3AA C5AA 1.40(3) . ?
C7 C14 1.43(3) . ?
C7 C4AA 1.56(3) . ?
C14 H14 0.9300 . ?
N1 H1 0.8600 . ?
N1 C4AA 1.29(4) . ?
O2 C4AA 1.25(3) . ?
O1 C6AA 1.26(3) . ?
N2 H2A 0.8600 . ?
N2 C6AA 1.32(3) . ?
C7AA H7AA 0.9300 . ?
C7AA C13 1.38(4) . ?
C7AA C9AA 1.40(3) . ?
C10 C0BA 1.41(8) . ?
C10 C9AA 1.47(9) . ?
C6AA C13 1.55(3) . ?
C13 C20 1.36(4) . ?
C20 H20 0.9300 . ?
C20 C0BA 1.46(3) . ?
C0BA H0BA 0.9300 . ?
C9AA H9AA 0.9300 . ?
O1AA Co02 1.975(15) 1_665 ?
C5AA H5AA 0.9300 . ?

loop_
_geom_torsion_atom_site_label_1
_geom_torsion_atom_site_label_2
_geom_torsion_atom_site_label_3
_geom_torsion_atom_site_label_4
_geom_torsion
_geom_torsion_site_symmetry_1
_geom_torsion_site_symmetry_2
_geom_torsion_site_symmetry_3
_geom_torsion_site_symmetry_4
_geom_torsion_publ_flag
Co01 O004 C00A O003 -94.0(11) . . . . ?
Co01 O004 C00A C00P 86.8(11) . . . . ?
Co01 N005 C014 C01Z 170.2(6) 1_645 . . . ?
Co01 N005 C028 C00X -171.2(6) 1_645 . . . ?
Co01 O006 C01M O00B 8.8(7) 1_545 . . . ?
Co01 O006 C01M C00L -169.1(6) 1_545 . . . ?
Co01 O00B C01M O006 -8.8(7) 1_545 . . . ?
Co01 O00B C01M C00L 169.1(6) 1_545 . . . ?
Co01 O00D C01X O00F 8.1(11) . . . . ?
Co01 O00D C01X C01F -169.2(5) . . . . ?
Co01 N00I C00J C01C -173.7(5) . . . . ?
Co01 N00I C00Q C01E 173.7(7) . . . . ?
Co02 O003 C00A O004 9.1(8) . . . . ?
Co02 O003 C00A C00P -171.7(4) . . . . ?
Co02 N009 C01B C00M -171.1(6) 1_645 . . . ?
Co02 N009 C01R C00N 171.5(5) 1_645 . . . ?
Co02 O00F C01X O00D 35.5(14) . . . . ?
Co02 O00F C01X C01F -147.3(8) . . . . ?
Co02 O00H C00S O00O 4.0(12) 1_665 . . . ?
Co02 O00H C00S C10 168(2) 1_665 . . . ?
Co02 O00O C00S O00H -3.7(12) 1_665 . . . ?
Co02 O00O C00S C10 -162(4) 1_665 . . . ?
O003 C00A C00P C017 3.7(9) . . . . ?
O003 C00A C00P C019 -178.7(6) . . . . ?
O004 C00A C00P C017 -177.1(6) . . . . ?
O004 C00A C00P C019 0.5(9) . . . . ?
N005 C014 C01Z C021 -0.7(12) . . . . ?
C007 C00C C00K N01D 0.6(10) . . . . ?
N008 C01A C01O N00R -57.2(9) . . . . ?
N008 C01A C01O C01H -178.1(7) . . . . ?
N008 C01A C027 C02E 176.7(11) . . . . ?
N008 C01N C01S C023 150.9(13) . . . . ?
N008 C01N C01S C02B -35(2) . . . . ?
N008 C01N C01S C4 -175.5(17) . . . . ?
N008 C01N C01S C19 5.6(18) . . . . ?
C00A C00P C017 C018 175.2(6) . . . . ?
C00A C00P C019 C01G -174.6(6) . . . . ?
C00C C007 C00V C00E -0.6(11) . . . . ?
C00C C007 C01U C00Y 168.3(7) . . . . ?
C00C C00K N01D Co02 -170.9(5) . . . . ?
C00C C00K N01D C00E -1.2(10) . . . . ?
O00H C00S C10 C0BA 164(4) . . . . ?
O00H C00S C10 C9AA -50(4) . . . . ?
N00I C00J C01C C00T 1.5(11) . . . . ?
N00I C00Q C01E C00T -0.8(15) . . . . ?
C00J N00I C00Q C01E -0.4(12) . . . . ?
C00L C01Q C023 C01S 3(3) . . . . ?
C00M C00W C00Y C01U -10.7(12) . . . . ?
C00N C00W C00Y C01U 170.9(7) . . . . ?
O00O C00S C10 C0BA -37(6) . . . . ?
O00O C00S C10 C9AA 109(4) . . . . ?
C00P C017 C018 C010 -0.3(11) . . . . ?
C00P C019 C01G C010 -0.9(10) . . . . ?
C00Q N00I C00J C01C 0.0(11) . . . . ?
C00S C01P C022 C02G 179.1(19) . . . . ?
C00S C10 C0BA C20 167(3) . . . . ?
C00S C10 C9AA C7AA -172(2) . . . . ?
C00V C007 C00C C00K 0.4(9) . . . . ?
C00V C007 C01U C00Y -12.4(10) . . . . ?
C00V C00E N01D Co02 171.2(7) . . . . ?
C00V C00E N01D C00K 1.0(11) . . . . ?
C00W C00M C01B N009 -1.9(11) . . . . ?
C00W C00N C01R N009 0.7(11) . . . . ?
C00W C00Y C01U C007 176.2(6) . . . . ?
C00Z C013 C01P C00S 177.8(15) . . . . ?
C00Z C013 C01P C022 -15(3) . . . . ?
C00Z C01K C02D O01J -147.7(19) . . . . ?
C00Z C01K C02D N02I 35(3) . . . . ?
C00Z C01K C02G C022 -2(2) . . . . ?
O011 C01N C01S C023 -24.7(19) . . . . ?
O011 C01N C01S C02B 149.5(16) . . . . ?
O011 C01N C01S C4 9(2) . . . . ?
O011 C01N C01S C19 -170.0(14) . . . . ?
C012 C00G C021 C00X 2.3(13) . . . . ?
C012 C00G C021 C01Z -176.9(8) . . . . ?
C012 C00T C01C C00J 178.2(7) . . . . ?
C012 C00T C01E C00Q -178.6(8) . . . . ?
C013 C00Z C01K C02D 173.6(15) . . . . ?
C013 C00Z C01K C02G 1(2) . . . . ?
C013 C01P C022 C02G 13(3) . . . . ?
C014 N005 C028 C00X -1.2(11) . . . . ?
C014 C01Z C021 C00G -179.5(7) . . . . ?
C014 C01Z C021 C00X 1.2(12) . . . . ?
C015 N00R C01O C01A 103.4(9) . . . . ?
C015 N00R C01O C01H -136.8(9) . . . . ?
C015 C010 C018 C017 -174.4(7) . . . . ?
C015 C010 C01G C019 174.8(7) . . . . ?
C016 C01F C01X O00D -163.7(8) . . . . ?
C016 C01F C01X O00F 18.8(11) . . . . ?
C016 C01F C01Y C01I -7.9(19) . . . . ?
C016 C01F C5AA C3AA -1(3) . . . . ?
C017 C00P C019 C01G 3.1(10) . . . . ?
C018 C010 C015 N00R 148.6(8) . . . . ?
C018 C010 C015 O00U -30.1(12) . . . . ?
C018 C010 C01G C019 -1.8(11) . . . . ?
C019 C00P C017 C018 -2.4(10) . . . . ?
C01A N008 C01N O011 -0.4(19) . . . . ?
C01A N008 C01N C01S -175.9(10) . . . . ?
C01A C027 C02E C024 61.0(14) . . . . ?
C01B N009 C01R C00N -2.2(10) . . . . ?
C01B C00M C00W C00N 0.3(10) . . . . ?
C01B C00M C00W C00Y -178.1(7) . . . . ?
C01C C00T C012 C00G -172.7(8) . . . . ?
C01C C00T C01E C00Q 2.3(13) . . . . ?
N01D C00E C00V C007 -0.1(13) . . . . ?
C01E C00T C012 C00G 8.2(13) . . . . ?
C01E C00T C01C C00J -2.6(11) . . . . ?
C01F C016 C029 C020 11.5(19) . . . . ?
C01F C016 C14 C7 -8(2) . . . . ?
C01G C010 C015 N00R -28.1(11) . . . . ?
C01G C010 C015 O00U 153.2(8) . . . . ?
C01G C010 C018 C017 2.4(12) . . . . ?
C01H C024 C02E C027 -59.7(13) . . . . ?
C01I C020 C029 C016 -11(2) . . . . ?
C01I C020 C02H N01L 47(2) . . . . ?
C01I C020 C02H O02A -132.9(15) . . . . ?
O01J C02D N02I C01T -6(4) . . . . ?
C01K C00Z C013 C01P 8(3) . . . . ?
C01K C02D N02I C01T 170.7(18) . . . . ?
C01M C00L C01Q C023 174.8(15) . . . . ?
C01M C00L C02C C02B 179.0(15) . . . . ?
C01M C00L C0AA C4 174.9(17) . . . . ?
C01M C00L C1AA C19 -178.0(14) . . . . ?
C01N N008 C01A C01O 99.7(12) . . . . ?
C01N N008 C01A C027 -138.8(11) . . . . ?
C01N C01S C023 C01Q -179.1(16) . . . . ?
C01N C01S C02B C02C 173.1(15) . . . . ?
C01N C01S C4 C0AA -176.1(17) . . . . ?
C01N C01S C19 C1AA 173.7(15) . . . . ?
C01O N00R C015 O00U 13.1(14) . . . . ?
C01O N00R C015 C010 -165.4(8) . . . . ?
C01O C01A C027 C02E -60.9(13) . . . . ?
C01O C01H C024 C02E 58.4(12) . . . . ?
C01P C00S O1AA Co02 159.4(18) . . . 1_665 ?
C01P C022 C02G C01K -5(3) . . . . ?
C01Q C00L C01M O006 30.8(13) . . . . ?
C01Q C00L C01M O00B -147.1(11) . . . . ?
C01Q C00L C02C C02B 0(3) . . . . ?
C01R N009 C01B C00M 2.8(10) . . . . ?
C01R C00N C00W C00M 0.3(10) . . . . ?
C01R C00N C00W C00Y 178.8(6) . . . . ?
C01S C02B C02C C00L 10(3) . . . . ?
C01S C4 C0AA C00L 0(4) . . . . ?
C01S C19 C1AA C00L 5(3) . . . . ?
C01T C025 C02J C6 54.9(19) . . . . ?
C01U C007 C00C C00K 179.7(6) . . . . ?
C01U C007 C00V C00E -179.9(7) . . . . ?
C01X C01F C01Y C01I 178.7(11) . . . . ?
C01X C01F C5AA C3AA 166.5(18) . . . . ?
C01Y C01F C01X O00D 9.8(13) . . . . ?
C01Y C01F C01X O00F -167.7(10) . . . . ?
C01Y C01I C020 C029 1(2) . . . . ?
C01Y C01I C020 C02H 179.9(14) . . . . ?
C020 C01I C01Y C01F 9(2) . . . . ?
C021 C00G C012 C00T 179.3(8) . . . . ?
C021 C00X C028 N005 1.8(13) . . . . ?
C023 C01S C02B C02C -13(3) . . . . ?
C024 C01H C01O N00R -176.1(8) . . . . ?
C024 C01H C01O C01A -57.9(11) . . . . ?
C025 C01T N02I C02D -150.9(18) . . . . ?
C025 C01T C02L N01L -178.4(12) . . . . ?
C025 C01T C02L C02K 56.9(16) . . . . ?
C025 C02J C6 C02K -52.7(17) . . . . ?
C027 C01A C01O N00R -179.4(7) . . . . ?
C027 C01A C01O C01H 59.6(10) . . . . ?
C028 N005 C014 C01Z 0.6(11) . . . . ?
C028 C00X C021 C00G 178.9(8) . . . . ?
C028 C00X C021 C01Z -1.8(12) . . . . ?
C029 C016 C01F C01X 171.1(10) . . . . ?
C029 C016 C01F C01Y -2.3(17) . . . . ?
C029 C020 C02H N01L -133.8(14) . . . . ?
C029 C020 C02H O02A 46(2) . . . . ?
C02B C01S C023 C01Q 6(2) . . . . ?
C02C C00L C01M O006 -148.3(14) . . . . ?
C02C C00L C01M O00B 33.8(16) . . . . ?
C02C C00L C01Q C023 -6(3) . . . . ?
C02D C01K C02G C022 -175.1(16) . . . . ?
C02G C01K C02D O01J 25(3) . . . . ?
C02G C01K C02D N02I -152.4(17) . . . . ?
C02H N01L C02L C01T 169.1(13) . . . . ?
C02H N01L C02L C02K -67(2) . . . . ?
C02H C020 C029 C016 170.3(13) . . . . ?
N02I C01T C025 C02J 176.5(16) . . . . ?
N02I C01T C02L N01L -56.9(17) . . . . ?
N02I C01T C02L C02K 178.5(11) . . . . ?
C02L N01L C02H C020 175.8(11) . . . . ?
C02L N01L C02H O02A -4(2) . . . . ?
C02L C01T C025 C02J -58(2) . . . . ?
C02L C01T N02I C02D 86(2) . . . . ?
C02L C02K C6 C02J 53(2) . . . . ?
C6 C02K C02L N01L -177.7(15) . . . . ?
C6 C02K C02L C01T -54.3(18) . . . . ?
C8 N026 C02F O01W 8(3) . . . . ?
C12 N026 C02F O01W 178.9(17) . . . . ?
C4 C01S C19 C1AA -5(3) . . . . ?
C0AA C00L C01M O006 -0.6(17) . . . . ?
C0AA C00L C01M O00B -178.5(15) . . . . ?
C0AA C00L C1AA C19 -3(2) . . . . ?
C19 C01S C4 C0AA 3(3) . . . . ?
C1AA C00L C01M O006 174.1(11) . . . . ?
C1AA C00L C01M O00B -3.8(13) . . . . ?
C1AA C00L C0AA C4 0(3) . . . . ?
C1 C2 C2AA C3 54(3) . . . . ?
C1 C2 C2AA N2 178(2) . . . . ?
C1 C2 N1 C4AA -71(3) . . . . ?
C2 C1 C9 C5 49(3) . . . . ?
C2 C2AA N2 C6AA 89(4) . . . . ?
C2 N1 C4AA C7 177.5(16) . . . . ?
C2 N1 C4AA O2 2(4) . . . . ?
C3 C2AA N2 C6AA -146(3) . . . . ?
C3 C5 C9 C1 -48(3) . . . . ?
C2AA C2 N1 C4AA 166(2) . . . . ?
C2AA C3 C5 C9 51(3) . . . . ?
C2AA N2 C6AA O1 0(5) . . . . ?
C2AA N2 C6AA C13 176(3) . . . . ?
C5 C3 C2AA C2 -55(3) . . . . ?
C5 C3 C2AA N2 180(3) . . . . ?
C9 C1 C2 C2AA -51(3) . . . . ?
C9 C1 C2 N1 -174(3) . . . . ?
C3AA C7 C14 C016 9(3) . . . . ?
C3AA C7 C4AA N1 47(3) . . . . ?
C3AA C7 C4AA O2 -137(3) . . . . ?
C7 C3AA C5AA C01F 2(4) . . . . ?
C14 C016 C01F C01X -164.2(12) . . . . ?
C14 C016 C01F C5AA 3.8(17) . . . . ?
C14 C7 C4AA N1 -133(2) . . . . ?
C14 C7 C4AA O2 43(3) . . . . ?
N1 C2 C2AA C3 177.7(19) . . . . ?
N1 C2 C2AA N2 -59(3) . . . . ?
C4AA C7 C14 C016 -169.8(19) . . . . ?
O1 C6AA C13 C7AA 29(4) . . . . ?
O1 C6AA C13 C20 -154(3) . . . . ?
N2 C6AA C13 C7AA -147(3) . . . . ?
N2 C6AA C13 C20 30(4) . . . . ?
C7AA C13 C20 C0BA -9(4) . . . . ?
C6AA C13 C20 C0BA 174(2) . . . . ?
C13 C7AA C9AA C10 9(4) . . . . ?
C13 C20 C0BA C10 -8(5) . . . . ?
C0BA C10 C9AA C7AA -29(6) . . . . ?
C9AA C7AA C13 C6AA -175(2) . . . . ?
C9AA C7AA C13 C20 8(3) . . . . ?
C9AA C10 C0BA C20 26(6) . . . . ?
O0AA C00S C01P C013 -28(3) . . . . ?
O0AA C00S C01P C022 166(2) . . . . ?
O0AA C00S O1AA Co02 -25(2) . . . 1_665 ?
O1AA C00S C01P C013 148(2) . . . . ?
O1AA C00S C01P C022 -18(4) . . . . ?
C5AA C01F C01X O00D 29.0(15) . . . . ?
C5AA C01F C01X O00F -148.5(13) . . . . ?
C5AA C3AA C7 C14 -6(3) . . . . ?
C5AA C3AA C7 C4AA 173(2) . . . . ?

loop_
_smtbx_masks_void_nr
_smtbx_masks_void_average_x
_smtbx_masks_void_average_y
_smtbx_masks_void_average_z
_smtbx_masks_void_volume
_smtbx_masks_void_count_electrons
_smtbx_masks_void_content
1 -0.240 0.511 0.137 114.8 31.7 ?
2 0.716 0.140 0.766 19.9 0.0 ?
